data_4510371
loop_
_publ_author_name
'Braun, Doris E.'
'McMahon, Jennifer A.'
'Koztecki, Lien H.'
'Price, Sarah L.'
'Reutzel-Edens, Susan M.'

_publ_section_title
;
 Contrasting Polymorphism of Related Small Molecule Drugs Correlated and
 Guided by the Computed Crystal Energy Landscape
;
_journal_issue 4
_journal_name_full 'Crystal Growth &amp; Design'
_journal_page_first 2056
_journal_paper_doi 10.1021/cg500185h
_journal_volume 14
_journal_year 2014
_chemical_formula_moiety 'C16 H21 N3 O3'
_chemical_formula_sum 'C16 H21 N3 O3'
_chemical_formula_weight 303.36
_chemical_name_systematic
;
 3-(4-(benzo[d]isoxazole-3-yl)piperazin-1-yl)-2,2-dimethylpropanoic acid
;
_space_group_IT_number 14
_symmetry_cell_setting monoclinic
_symmetry_Int_Tables_number 14
_symmetry_space_group_name_Hall '-P 2yn'
_symmetry_space_group_name_H-M 'P 1 21/n 1'
_atom_sites_solution_hydrogens geom
_atom_sites_solution_primary direct
_atom_sites_solution_secondary difmap
_audit_conform_dict_location ftp://ftp.iucr.org/pub/cif_core.dic
_audit_conform_dict_name cif_core.dic
_audit_conform_dict_version 2.3
_audit_creation_date 2013-09-29T09:35:11-00:00
_audit_creation_method 'WinGX routine CIF_UPDATE'
_cell_angle_alpha 90
_cell_angle_beta 91.3210(10)
_cell_angle_gamma 90
_cell_formula_units_Z 4
_cell_length_a 14.0905(3)
_cell_length_b 6.25060(10)
_cell_length_c 17.0170(3)
_cell_measurement_temperature 100(2)
_cell_volume 1498.36(5)
_computing_structure_refinement 'SHELXL-97 (Sheldrick, 1997)'
_diffrn_ambient_temperature 100(2)
_diffrn_measured_fraction_theta_full 0.928
_diffrn_measured_fraction_theta_max 0.928
_diffrn_radiation_monochromator graphite
_diffrn_radiation_type CuK\a
_diffrn_radiation_wavelength 1.54178
_diffrn_reflns_av_R_equivalents 0.0263
_diffrn_reflns_av_unetI/netI 0.0235
_diffrn_reflns_limit_h_max 16
_diffrn_reflns_limit_h_min -15
_diffrn_reflns_limit_k_max 7
_diffrn_reflns_limit_k_min -6
_diffrn_reflns_limit_l_max 19
_diffrn_reflns_limit_l_min -16
_diffrn_reflns_number 8498
_diffrn_reflns_theta_full 64.91
_diffrn_reflns_theta_max 64.91
_diffrn_reflns_theta_min 4.03
_exptl_absorpt_coefficient_mu 0.77
_exptl_absorpt_correction_type none
_exptl_crystal_density_diffrn 1.345
_exptl_crystal_density_method 'not measured'
_exptl_crystal_F_000 648
_exptl_crystal_size_max 0.2
_exptl_crystal_size_mid 0.1
_exptl_crystal_size_min 0.05
_refine_diff_density_max 0.163
_refine_diff_density_min -0.179
_refine_diff_density_rms 0.041
_refine_ls_extinction_coef 0.0012(3)
_refine_ls_extinction_expression Fc^*^=kFc[1+0.001xFc^2^\l^3^/sin(2\q)]^-1/4^
_refine_ls_extinction_method SHELXL
_refine_ls_goodness_of_fit_ref 1.098
_refine_ls_hydrogen_treatment mixed
_refine_ls_matrix_type full
_refine_ls_number_parameters 206
_refine_ls_number_reflns 2357
_refine_ls_number_restraints 1
_refine_ls_restrained_S_all 1.101
_refine_ls_R_factor_all 0.0454
_refine_ls_R_factor_gt 0.0402
_refine_ls_shift/su_max 0
_refine_ls_shift/su_mean 0
_refine_ls_structure_factor_coef Fsqd
_refine_ls_weighting_details 'calc w=1/[\s^2^(Fo^2^)+(0.0585P)^2^+0.5065P] where P=(Fo^2^+2Fc^2^)/3'
_refine_ls_weighting_scheme calc
_refine_ls_wR_factor_gt 0.1061
_refine_ls_wR_factor_ref 0.1103
_reflns_number_gt 2061
_reflns_number_total 2357
_reflns_threshold_expression >2sigma(I)
_cod_data_source_file cg500185h_si_002.cif
_cod_data_source_block B5_Form_I
_cod_database_code 4510371

loop_
_symmetry_equiv_pos_as_xyz
'x, y, z'
'-x+1/2, y+1/2, -z+1/2'
'-x, -y, -z'
'x-1/2, -y-1/2, z-1/2'

loop_
_atom_site_label
_atom_site_type_symbol
_atom_site_fract_x
_atom_site_fract_y
_atom_site_fract_z
_atom_site_U_iso_or_equiv
_atom_site_adp_type
_atom_site_occupancy
_atom_site_symmetry_multiplicity
_atom_site_calc_flag
_atom_site_refinement_flags
C1 C 0.61582(11) 0.2931(3) 0.11642(9) 0.0252(4) Uani 1 1 d .
C2 C 0.71171(11) 0.2295(3) 0.13991(9) 0.0263(4) Uani 1 1 d .
C3 C 0.75817(12) 0.0481(3) 0.17112(9) 0.0294(4) Uani 1 1 d .
H3 H 0.7236 -0.0768 0.1843 0.035 Uiso 1 1 calc R
C4 C 0.85557(12) 0.0569(3) 0.18210(10) 0.0323(4) Uani 1 1 d .
H4 H 0.888 -0.0634 0.2037 0.039 Uiso 1 1 calc R
C5 C 0.90745(12) 0.2388(3) 0.16209(10) 0.0324(4) Uani 1 1 d .
H5 H 0.9744 0.2388 0.17 0.039 Uiso 1 1 calc R
C6 C 0.86339(12) 0.4186(3) 0.13108(10) 0.0325(4) Uani 1 1 d .
H6 H 0.8982 0.5428 0.1173 0.039 Uiso 1 1 calc R
C7 C 0.76553(11) 0.4074(3) 0.12121(9) 0.0286(4) Uani 1 1 d .
C8 C 0.51636(11) 0.0213(3) 0.17776(9) 0.0285(4) Uani 1 1 d .
H8A H 0.4917 0.1001 0.2234 0.034 Uiso 1 1 calc R
H8B H 0.5761 -0.0505 0.1944 0.034 Uiso 1 1 calc R
C9 C 0.44464(11) -0.1437(3) 0.15023(10) 0.0284(4) Uani 1 1 d .
H9A H 0.4715 -0.2283 0.1069 0.034 Uiso 1 1 calc R
H9B H 0.4313 -0.2429 0.194 0.034 Uiso 1 1 calc R
C10 C 0.37652(11) 0.1076(3) 0.05794(9) 0.0281(4) Uani 1 1 d .
H10A H 0.3173 0.1785 0.0393 0.034 Uiso 1 1 calc R
H10B H 0.4028 0.0268 0.0134 0.034 Uiso 1 1 calc R
C11 C 0.44732(11) 0.2752(3) 0.08523(10) 0.0280(4) Uani 1 1 d .
H11A H 0.4617 0.3724 0.0411 0.034 Uiso 1 1 calc R
H11B H 0.42 0.3614 0.128 0.034 Uiso 1 1 calc R
C12 C 0.28507(11) -0.2105(3) 0.09927(10) 0.0275(4) Uani 1 1 d .
H12A H 0.2994 -0.3414 0.1301 0.033 Uiso 1 1 calc R
H12B H 0.2938 -0.2452 0.0431 0.033 Uiso 1 1 calc R
C13 C 0.18025(11) -0.1502(3) 0.11093(9) 0.0279(4) Uani 1 1 d .
C14 C 0.16394(11) -0.0468(3) 0.19159(10) 0.0279(4) Uani 1 1 d .
C15 C 0.12360(12) -0.3591(3) 0.10400(10) 0.0352(4) Uani 1 1 d .
H15A H 0.1459 -0.4596 0.1446 0.053 Uiso 1 1 calc R
H15B H 0.1326 -0.422 0.0519 0.053 Uiso 1 1 calc R
H15C H 0.0561 -0.3292 0.111 0.053 Uiso 1 1 calc R
C16 C 0.14099(12) 0.0094(3) 0.04908(10) 0.0338(4) Uani 1 1 d .
H16A H 0.0718 0.0183 0.0529 0.051 Uiso 1 1 calc R
H16B H 0.1573 -0.0397 -0.0036 0.051 Uiso 1 1 calc R
H16C H 0.1689 0.1508 0.0587 0.051 Uiso 1 1 calc R
N1 N 0.61409(9) 0.4899(2) 0.08871(8) 0.0290(3) Uani 1 1 d .
N2 N 0.53482(9) 0.1711(2) 0.11365(7) 0.0262(3) Uani 1 1 d .
N3 N 0.35485(9) -0.0422(2) 0.12269(8) 0.0257(3) Uani 1 1 d .
O1 O 0.71029(8) 0.56549(18) 0.09021(7) 0.0316(3) Uani 1 1 d .
O2 O 0.23266(8) 0.07511(19) 0.21987(7) 0.0308(3) Uani 1 1 d D
O3 O 0.08863(8) -0.06578(19) 0.22448(7) 0.0334(3) Uani 1 1 d .
H1 H 0.2836(14) 0.048(4) 0.1889(13) 0.070(8) Uiso 1 1 d D

loop_
_atom_site_aniso_label
_atom_site_aniso_U_11
_atom_site_aniso_U_22
_atom_site_aniso_U_33
_atom_site_aniso_U_23
_atom_site_aniso_U_13
_atom_site_aniso_U_12
C1 0.0255(9) 0.0281(9) 0.0218(8) -0.0022(6) 0.0009(6) -0.0005(7)
C2 0.0252(9) 0.0300(9) 0.0237(8) -0.0033(7) 0.0004(6) -0.0013(7)
C3 0.0297(9) 0.0303(9) 0.0283(9) -0.0006(7) 0.0001(7) 0.0020(7)
C4 0.0303(9) 0.0379(10) 0.0287(9) -0.0026(7) -0.0024(7) 0.0063(7)
C5 0.0233(8) 0.0436(10) 0.0300(9) -0.0062(8) -0.0030(7) 0.0012(7)
C6 0.0285(9) 0.0376(10) 0.0314(9) -0.0032(7) 0.0005(7) -0.0057(7)
C7 0.0279(9) 0.0318(9) 0.0261(8) -0.0030(7) -0.0009(7) 0.0003(7)
C8 0.0268(9) 0.0308(9) 0.0277(9) 0.0062(7) -0.0006(7) 0.0004(7)
C9 0.0265(8) 0.0272(9) 0.0315(9) 0.0050(7) 0.0002(7) 0.0015(7)
C10 0.0258(9) 0.0319(9) 0.0267(8) 0.0041(7) -0.0004(6) -0.0006(7)
C11 0.0253(8) 0.0280(9) 0.0307(9) 0.0043(7) -0.0012(6) 0.0015(7)
C12 0.0284(9) 0.0258(9) 0.0283(9) -0.0015(7) 0.0015(7) -0.0021(7)
C13 0.0257(8) 0.0303(9) 0.0277(9) -0.0020(7) 0.0007(7) -0.0025(7)
C14 0.0266(9) 0.0265(9) 0.0306(9) 0.0026(7) 0.0006(7) 0.0023(7)
C15 0.0306(9) 0.0376(10) 0.0375(10) -0.0066(8) 0.0031(7) -0.0070(8)
C16 0.0271(9) 0.0424(11) 0.0318(9) 0.0011(8) -0.0009(7) 0.0012(8)
N1 0.0243(7) 0.0294(8) 0.0332(8) 0.0021(6) -0.0010(6) -0.0025(6)
N2 0.0244(7) 0.0265(7) 0.0276(7) 0.0032(6) -0.0008(5) 0.0002(6)
N3 0.0248(7) 0.0256(7) 0.0267(7) 0.0011(5) 0.0003(5) -0.0003(5)
O1 0.0264(6) 0.0291(7) 0.0393(7) 0.0045(5) -0.0021(5) -0.0045(5)
O2 0.0291(7) 0.0333(7) 0.0300(6) -0.0058(5) 0.0031(5) -0.0007(5)
O3 0.0285(7) 0.0366(7) 0.0353(7) -0.0003(5) 0.0066(5) 0.0013(5)

loop_
_atom_type_symbol
_atom_type_description
_atom_type_scat_dispersion_real
_atom_type_scat_dispersion_imag
_atom_type_scat_source
C C 0.0181 0.0091 'International Tables Vol C Tables 4.2.6.8 and 6.1.1.4'
H H 0 0 'International Tables Vol C Tables 4.2.6.8 and 6.1.1.4'
N N 0.0311 0.018 'International Tables Vol C Tables 4.2.6.8 and 6.1.1.4'
O O 0.0492 0.0322 'International Tables Vol C Tables 4.2.6.8 and 6.1.1.4'

loop_
_geom_angle_atom_site_label_1
_geom_angle_atom_site_label_2
_geom_angle_atom_site_label_3
_geom_angle
N1 C1 N2 119.86(14)
N1 C1 C2 111.27(14)
N2 C1 C2 128.58(15)
C7 C2 C3 118.72(15)
C7 C2 C1 103.11(14)
C3 C2 C1 138.12(15)
C4 C3 C2 118.11(16)
C4 C3 H3 120.9
C2 C3 H3 120.9
C3 C4 C5 121.50(17)
C3 C4 H4 119.2
C5 C4 H4 119.2
C6 C5 C4 121.42(16)
C6 C5 H5 119.3
C4 C5 H5 119.3
C5 C6 C7 116.20(16)
C5 C6 H6 121.9
C7 C6 H6 121.9
O1 C7 C6 124.76(16)
O1 C7 C2 111.18(14)
C6 C7 C2 124.04(16)
N2 C8 C9 109.53(12)
N2 C8 H8A 109.8
C9 C8 H8A 109.8
N2 C8 H8B 109.8
C9 C8 H8B 109.8
H8A C8 H8B 108.2
N3 C9 C8 111.45(13)
N3 C9 H9A 109.3
C8 C9 H9A 109.3
N3 C9 H9B 109.3
C8 C9 H9B 109.3
H9A C9 H9B 108
N3 C10 C11 110.78(12)
N3 C10 H10A 109.5
C11 C10 H10A 109.5
N3 C10 H10B 109.5
C11 C10 H10B 109.5
H10A C10 H10B 108.1
N2 C11 C10 109.74(13)
N2 C11 H11A 109.7
C10 C11 H11A 109.7
N2 C11 H11B 109.7
C10 C11 H11B 109.7
H11A C11 H11B 108.2
N3 C12 C13 114.95(13)
N3 C12 H12A 108.5
C13 C12 H12A 108.5
N3 C12 H12B 108.5
C13 C12 H12B 108.5
H12A C12 H12B 107.5
C15 C13 C14 109.77(13)
C15 C13 C12 106.29(14)
C14 C13 C12 112.37(13)
C15 C13 C16 108.66(14)
C14 C13 C16 106.15(14)
C12 C13 C16 113.56(13)
O3 C14 O2 122.07(15)
O3 C14 C13 121.25(15)
O2 C14 C13 116.49(13)
C13 C15 H15A 109.5
C13 C15 H15B 109.5
H15A C15 H15B 109.5
C13 C15 H15C 109.5
H15A C15 H15C 109.5
H15B C15 H15C 109.5
C13 C16 H16A 109.5
C13 C16 H16B 109.5
H16A C16 H16B 109.5
C13 C16 H16C 109.5
H16A C16 H16C 109.5
H16B C16 H16C 109.5
C1 N1 O1 106.94(12)
C1 N2 C8 119.42(13)
C1 N2 C11 117.20(13)
C8 N2 C11 111.52(12)
C9 N3 C10 108.45(12)
C9 N3 C12 109.63(12)
C10 N3 C12 113.17(12)
C7 O1 N1 107.47(12)
C14 O2 H1 105.2(16)

loop_
_geom_bond_atom_site_label_1
_geom_bond_atom_site_label_2
_geom_bond_distance
C1 N1 1.317(2)
C1 N2 1.372(2)
C1 C2 1.456(2)
C2 C7 1.387(2)
C2 C3 1.407(2)
C3 C4 1.382(2)
C3 H3 0.95
C4 C5 1.398(3)
C4 H4 0.95
C5 C6 1.383(2)
C5 H5 0.95
C6 C7 1.387(2)
C6 H6 0.95
C7 O1 1.357(2)
C8 N2 1.466(2)
C8 C9 1.511(2)
C8 H8A 0.99
C8 H8B 0.99
C9 N3 1.482(2)
C9 H9A 0.99
C9 H9B 0.99
C10 N3 1.483(2)
C10 C11 1.512(2)
C10 H10A 0.99
C10 H10B 0.99
C11 N2 1.466(2)
C11 H11A 0.99
C11 H11B 0.99
C12 N3 1.488(2)
C12 C13 1.542(2)
C12 H12A 0.99
C12 H12B 0.99
C13 C15 1.534(2)
C13 C14 1.539(2)
C13 C16 1.543(2)
C14 O3 1.2169(19)
C14 O2 1.315(2)
C15 H15A 0.98
C15 H15B 0.98
C15 H15C 0.98
C16 H16A 0.98
C16 H16B 0.98
C16 H16C 0.98
N1 O1 1.4352(17)
O2 H1 0.916(17)

loop_
_geom_torsion_atom_site_label_1
_geom_torsion_atom_site_label_2
_geom_torsion_atom_site_label_3
_geom_torsion_atom_site_label_4
_geom_torsion
N1 C1 C2 C7 -1.40(18)
N2 C1 C2 C7 172.35(15)
N1 C1 C2 C3 -178.88(18)
N2 C1 C2 C3 -5.1(3)
C7 C2 C3 C4 0.4(2)
C1 C2 C3 C4 177.60(18)
C2 C3 C4 C5 -0.8(2)
C3 C4 C5 C6 0.6(3)
C4 C5 C6 C7 0.0(2)
C5 C6 C7 O1 -178.53(14)
C5 C6 C7 C2 -0.4(2)
C3 C2 C7 O1 178.55(13)
C1 C2 C7 O1 0.47(17)
C3 C2 C7 C6 0.2(2)
C1 C2 C7 C6 -177.86(15)
N2 C8 C9 N3 -57.87(17)
N3 C10 C11 N2 58.55(17)
N3 C12 C13 C15 -165.83(13)
N3 C12 C13 C14 -45.75(18)
N3 C12 C13 C16 74.75(18)
C15 C13 C14 O3 -32.2(2)
C12 C13 C14 O3 -150.21(15)
C16 C13 C14 O3 85.10(18)
C15 C13 C14 O2 152.69(14)
C12 C13 C14 O2 34.6(2)
C16 C13 C14 O2 -90.04(16)
N2 C1 N1 O1 -172.64(13)
C2 C1 N1 O1 1.73(17)
N1 C1 N2 C8 -144.67(15)
C2 C1 N2 C8 42.0(2)
N1 C1 N2 C11 -4.9(2)
C2 C1 N2 C11 -178.22(14)
C9 C8 N2 C1 -160.83(13)
C9 C8 N2 C11 57.33(17)
C10 C11 N2 C1 159.31(13)
C10 C11 N2 C8 -57.92(17)
C8 C9 N3 C10 58.29(16)
C8 C9 N3 C12 -177.70(12)
C11 C10 N3 C9 -58.37(16)
C11 C10 N3 C12 179.76(13)
C13 C12 N3 C9 149.51(13)
C13 C12 N3 C10 -89.29(16)
C6 C7 O1 N1 178.84(15)
C2 C7 O1 N1 0.52(17)
C1 N1 O1 C7 -1.40(16)
